data_4114087
loop_
_publ_author_name
'Bao-Hui Xia'
'Hong-Xing Zhang'
'Chi-Ming Che'
'King-Hung Leung'
'David Lee Phillips'
'Nianyong Zhu'
'Zhong-Yuan Zhou'

_publ_section_title
;
 Metal-Metal Interactions in Heterobimetallic d8-d10 Complexes. Structures
 and Spectroscopic Investigation of [M'M''(\m-dcpm)2(CN)2]+ (M' = Pt, Pd;
 M'' = Cu, Ag, Au) and Related Complexes by UV-vis Absorption and
 Resonance Raman Spectroscopy and ab Initio Calculations
;
_journal_name_full 'Journal of the American Chemical Society'
_journal_page_first 10362
_journal_page_last 10374
_journal_paper_doi 10.1021/ja0355325
_journal_volume 125
_journal_year 2003
_chemical_formula_moiety '(C52H92N2P4PtAu)+ (ClO4)- 2(CH3OH)'
_chemical_formula_sum 'C54 H100 Au Cl N2 O6 P4 Pt'
_chemical_formula_weight 1424.80
_space_group_IT_number 14
_symmetry_cell_setting monoclinic
_symmetry_Int_Tables_number 14
_symmetry_space_group_name_Hall '-P 2yn'
_symmetry_space_group_name_H-M 'P 1 21/n 1'
_audit_creation_date 'Thu Dec 21 14:24:32 2000'
_audit_creation_method 'from TEXRAY.INF file'
_cell_angle_alpha 90
_cell_angle_beta 97.22(2)
_cell_angle_gamma 90
_cell_formula_units_Z 4
_cell_length_a 13.563(2)
_cell_length_b 19.372(3)
_cell_length_c 23.892(3)
_cell_measurement_reflns_used 0
_cell_measurement_temperature 301.2
_cell_measurement_theta_max 0.0
_cell_measurement_theta_min 0.0
_cell_volume 6227.7(16)
_computing_cell_refinement 'MAR Data Collection Software & DENZO'
_computing_data_collection 'MAR Data Collection Software & DENZO'
_computing_data_reduction teXsan
_computing_publication_material teXsan
_computing_structure_refinement teXsan
_computing_structure_solution SIR92
_diffrn_ambient_temperature 301.2
_diffrn_measurement_device 'MAR IPDS'
_diffrn_measurement_method oscillation
_diffrn_orient_matrix_UB_11 0.00000
_diffrn_orient_matrix_UB_12 0.00000
_diffrn_orient_matrix_UB_13 0.00000
_diffrn_orient_matrix_UB_21 0.00000
_diffrn_orient_matrix_UB_22 0.00000
_diffrn_orient_matrix_UB_23 0.00000
_diffrn_orient_matrix_UB_31 0.00000
_diffrn_orient_matrix_UB_32 0.00000
_diffrn_orient_matrix_UB_33 0.00000
_diffrn_radiation_detector 'imaging plate'
_diffrn_radiation_monochromator graphite
_diffrn_radiation_source 'X-ray tube'
_diffrn_radiation_type MoKalpha
_diffrn_radiation_wavelength 0.7107
_diffrn_reflns_av_R_equivalents 0.00
_diffrn_reflns_limit_h_max 16
_diffrn_reflns_limit_h_min 0
_diffrn_reflns_limit_k_max 22
_diffrn_reflns_limit_k_min 0
_diffrn_reflns_limit_l_max 27
_diffrn_reflns_limit_l_min -28
_diffrn_reflns_number 11073
_diffrn_reflns_theta_max 24.92
_diffrn_standards_decay_% 0.00
_diffrn_standards_interval_count 0
_diffrn_standards_number 0
_exptl_absorpt_coefficient_mu 4.787
_exptl_absorpt_correction_type none
_exptl_crystal_colour colourless
_exptl_crystal_density_diffrn 1.520
_exptl_crystal_density_meas 0.000
_exptl_crystal_description prism
_exptl_crystal_F_000 2880.00
_exptl_crystal_size_max 0.250
_exptl_crystal_size_mid 0.200
_exptl_crystal_size_min 0.150
_refine_diff_density_max 0.69
_refine_diff_density_min -1.07
_refine_ls_extinction_coef 0.00000
_refine_ls_extinction_method none
_refine_ls_goodness_of_fit_obs 1.556
_refine_ls_hydrogen_treatment noref
_refine_ls_matrix_type full
_refine_ls_number_parameters 620
_refine_ls_number_reflns 8380
_refine_ls_number_restraints 0
_refine_ls_R_factor_obs 0.0334
_refine_ls_shift/esd_max 0.8240
_refine_ls_structure_factor_coef F
_refine_ls_weighting_scheme sigma
_refine_ls_wR_factor_obs 0.0452
_reflns_number_observed 8380
_reflns_number_total 11073
_reflns_observed_criterion 3.00
_cod_data_source_file ja0355325si20030417_114129.cif
_cod_data_source_block complex4_2(CH3OH)
_cod_original_cell_volume 6227(1)
_cod_original_sg_symbol_H-M 'P 21/n '
_cod_original_formula_sum 'C54 H100 Au Cl N2 O6 P4 Pt '
_cod_database_code 4114087

loop_
_symmetry_equiv_pos_as_xyz
'   +x,   +y,   +z'
1/2-x,1/2+y,1/2-z
'   -x,   -y,   -z'
1/2+x,1/2-y,1/2+z

loop_
_atom_site_aniso_label
_atom_site_aniso_U_11
_atom_site_aniso_U_22
_atom_site_aniso_U_33
_atom_site_aniso_U_12
_atom_site_aniso_U_13
_atom_site_aniso_U_23
Au(1) 0.0500(1) 0.0514(2) 0.0455(1) 0.0076(1) 0.00624(10) -0.00218(10)
Pt(1) 0.0454(1) 0.0442(1) 0.0469(1) 0.00233(10) 0.01014(10) 0.00014(9)
Cl(1) 0.093(2) 0.098(2) 0.082(1) -0.026(1) -0.019(1) 0.025(1)
P(1) 0.0442(8) 0.0485(8) 0.0444(8) 0.0026(6) 0.0082(6) 0.0025(6)
P(2) 0.0507(9) 0.0476(9) 0.0446(8) 0.0033(7) 0.0083(7) -0.0024(7)
P(3) 0.0488(9) 0.0543(9) 0.0442(8) 0.0026(7) 0.0054(6) -0.0005(7)
P(4) 0.0492(9) 0.0487(9) 0.0472(8) 0.0010(7) 0.0117(7) -0.0054(7)
O(1) 0.102(4) 0.115(5) 0.084(4) -0.016(4) -0.019(3) 0.037(4)
O(2) 0.122(5) 0.135(5) 0.092(5) -0.052(4) -0.001(4) 0.031(4)
O(5) 0.21(1) 0.20(1) 0.190(10) 0.053(8) -0.023(8) 0.042(7)
O(6) 0.17(1) 0.23(1) 0.26(1) -0.081(9) 0.088(8) 0.043(9)
N(1) 0.091(5) 0.076(4) 0.081(4) -0.039(4) 0.024(3) 0.000(3)
N(2) 0.088(5) 0.101(5) 0.094(5) -0.048(4) 0.023(4) -0.007(4)
C(1) 0.066(4) 0.053(4) 0.049(3) -0.002(3) 0.005(3) -0.007(3)
C(2) 0.074(5) 0.066(4) 0.049(4) -0.005(4) 0.007(3) -0.006(3)
C(3) 0.048(3) 0.064(4) 0.058(4) 0.006(3) 0.006(3) 0.012(3)
C(4) 0.068(5) 0.070(5) 0.096(5) 0.025(4) 0.024(4) 0.001(4)
C(5) 0.068(6) 0.140(8) 0.093(6) 0.045(6) 0.022(5) 0.011(6)
C(6) 0.049(5) 0.19(1) 0.140(9) 0.030(6) 0.027(5) 0.060(8)
C(7) 0.050(5) 0.124(8) 0.130(7) -0.002(5) 0.003(5) 0.036(6)
C(8) 0.050(4) 0.082(5) 0.075(4) 0.003(3) 0.003(3) 0.011(4)
C(9) 0.052(4) 0.055(4) 0.060(4) 0.001(3) 0.011(3) 0.007(3)
C(10) 0.080(5) 0.052(4) 0.071(5) 0.000(3) 0.008(4) 0.010(3)
C(11) 0.107(7) 0.072(5) 0.108(7) -0.018(5) 0.009(5) 0.030(5)
C(12) 0.093(7) 0.129(8) 0.101(7) -0.024(6) 0.009(5) 0.056(6)
C(13) 0.094(6) 0.117(7) 0.068(5) -0.005(5) 0.032(4) 0.027(5)
C(14) 0.067(4) 0.075(5) 0.053(4) 0.001(3) 0.016(3) 0.012(3)
C(15) 0.056(4) 0.046(3) 0.054(3) 0.000(3) 0.005(3) -0.002(3)
C(16) 0.053(4) 0.061(4) 0.053(4) 0.006(3) 0.015(3) -0.001(3)
C(17) 0.076(5) 0.080(5) 0.054(4) 0.009(4) 0.014(3) -0.011(3)
C(18) 0.107(7) 0.121(7) 0.066(5) 0.010(6) 0.033(5) 0.010(5)
C(19) 0.098(7) 0.121(8) 0.097(6) 0.022(6) 0.055(5) 0.009(5)
C(20) 0.063(5) 0.116(7) 0.113(7) -0.002(5) 0.033(5) 0.017(5)
C(21) 0.064(4) 0.093(6) 0.077(5) 0.007(4) 0.013(4) -0.003(4)
C(22) 0.086(5) 0.043(4) 0.092(5) -0.005(3) 0.026(4) -0.006(3)
C(23) 0.100(7) 0.059(5) 0.22(1) 0.022(5) 0.060(8) 0.021(6)
C(24) 0.134(9) 0.104(8) 0.21(1) 0.026(7) 0.069(9) 0.044(8)
C(25) 0.16(1) 0.127(9) 0.21(1) 0.077(8) 0.119(10) 0.080(8)
C(26) 0.120(9) 0.14(1) 0.24(1) 0.007(8) 0.073(9) 0.073(10)
C(27) 0.074(5) 0.066(5) 0.25(1) 0.009(4) 0.066(7) 0.047(7)
C(28) 0.047(4) 0.074(4) 0.062(4) 0.001(3) 0.004(3) -0.002(3)
C(29) 0.063(5) 0.083(5) 0.093(5) -0.003(4) 0.023(4) 0.001(4)
C(30) 0.072(5) 0.113(7) 0.110(7) -0.013(5) 0.034(5) -0.009(6)
C(31) 0.065(5) 0.117(8) 0.148(9) 0.006(5) 0.051(6) -0.009(6)
C(32) 0.070(5) 0.112(7) 0.102(6) 0.027(5) 0.022(4) 0.009(5)
C(33) 0.069(5) 0.079(5) 0.086(5) 0.020(4) 0.024(4) 0.005(4)
C(34) 0.062(4) 0.063(4) 0.051(3) -0.002(3) 0.006(3) 0.000(3)
C(35) 0.086(5) 0.063(5) 0.075(4) -0.015(4) 0.013(4) 0.002(3)
C(36) 0.107(7) 0.073(5) 0.103(7) -0.015(5) 0.029(6) 0.019(5)
C(37) 0.144(8) 0.089(6) 0.080(6) -0.004(6) 0.013(6) 0.034(5)
C(38) 0.105(6) 0.111(7) 0.055(5) -0.007(5) 0.008(4) 0.019(4)
C(39) 0.076(5) 0.080(5) 0.054(4) 0.001(4) 0.001(3) 0.014(3)
C(40) 0.051(4) 0.055(4) 0.052(3) -0.006(3) 0.006(3) -0.006(3)
C(41) 0.055(4) 0.054(4) 0.049(3) -0.006(3) 0.013(3) -0.010(3)
C(42) 0.061(4) 0.084(5) 0.049(4) 0.002(3) 0.011(3) -0.003(3)
C(43) 0.085(5) 0.114(7) 0.061(4) 0.002(5) 0.029(4) 0.015(4)
C(44) 0.099(7) 0.110(7) 0.106(7) -0.017(5) 0.060(6) -0.004(5)
C(45) 0.067(5) 0.101(6) 0.094(6) -0.009(4) 0.035(4) -0.010(5)
C(46) 0.053(4) 0.079(5) 0.068(4) 0.001(3) 0.016(3) -0.012(3)
C(47) 0.058(4) 0.053(4) 0.072(4) -0.002(3) 0.018(3) -0.014(3)
C(48) 0.080(5) 0.082(5) 0.081(5) -0.014(4) 0.019(4) -0.031(4)
C(49) 0.123(8) 0.080(6) 0.127(8) -0.015(6) 0.016(6) -0.056(5)
C(50) 0.119(8) 0.069(6) 0.24(1) 0.038(6) -0.001(8) -0.042(7)
C(51) 0.135(8) 0.059(5) 0.151(10) 0.026(5) 0.001(7) -0.007(6)
C(52) 0.075(5) 0.060(5) 0.101(6) 0.016(4) 0.007(4) -0.004(4)
C(53) 0.21(1) 0.12(1) 0.20(1) -0.099(10) 0.058(10) 0.024(9)
C(54) 0.14(1) 0.18(1) 0.23(1) 0.10(1) 0.095(9) 0.00(1)

loop_
_atom_site_label
_atom_site_fract_x
_atom_site_fract_y
_atom_site_fract_z
_atom_site_U_iso_or_equiv
_atom_site_thermal_displace_type
Au(1) -0.07862(2) 0.35884(1) 0.260520(9) 0.04897(7) Uij
Pt(1) 0.06344(2) 0.24276(1) 0.265936(9) 0.04513(7) Uij
Cl(1) 0.7098(2) 0.1367(1) 0.05543(9) 0.0937(7) Uij
P(1) 0.1108(1) 0.26135(8) 0.36200(6) 0.0455(4) Uij
P(2) -0.0215(1) 0.39522(8) 0.35097(6) 0.0474(4) Uij
P(3) -0.1483(1) 0.33070(8) 0.17016(6) 0.0491(4) Uij
P(4) 0.0178(1) 0.21810(8) 0.17057(6) 0.0479(4) Uij
O(1) 0.7605(4) 0.0998(3) 0.1012(2) 0.103(2) Uij
O(2) 0.7709(5) 0.1839(3) 0.0302(3) 0.118(3) Uij
O(3) 0.6476(8) 0.1893(6) 0.0830(5) 0.129(4) Uij
O(3') 0.605(2) 0.137(1) 0.0550(10) 0.137(8) Uij
O(4) 0.6494(8) 0.0983(5) 0.0173(4) 0.110(3) Uij
O(4') 0.711(2) 0.086(1) 0.0033(9) 0.091(6) Uij
O(5) 0.1878(9) 0.4581(6) 0.1587(4) 0.207(5) Uij
O(6) -0.2560(8) 0.1025(6) 0.3464(4) 0.214(5) Uij
N(1) 0.2195(5) 0.3562(3) 0.2438(3) 0.081(2) Uij
N(2) -0.1080(5) 0.1400(4) 0.2830(3) 0.093(3) Uij
C(1) 0.1654(5) 0.3135(3) 0.2512(2) 0.056(2) Uij
C(2) -0.0450(5) 0.1761(4) 0.2788(3) 0.063(2) Uij
C(3) 0.2444(5) 0.2446(3) 0.3859(3) 0.057(2) Uij
C(4) 0.2851(5) 0.1912(4) 0.3472(3) 0.077(2) Uij
C(5) 0.3912(7) 0.1717(6) 0.3685(4) 0.099(3) Uij
C(6) 0.4576(7) 0.2349(7) 0.3773(5) 0.124(4) Uij
C(7) 0.4172(6) 0.2872(5) 0.4150(4) 0.102(3) Uij
C(8) 0.3112(5) 0.3068(4) 0.3932(3) 0.069(2) Uij
C(9) 0.0418(4) 0.2078(3) 0.4078(3) 0.055(2) Uij
C(10) 0.0672(5) 0.1314(3) 0.4039(3) 0.068(2) Uij
C(11) 0.0028(7) 0.0878(4) 0.4361(4) 0.096(3) Uij
C(12) 0.0091(7) 0.1107(6) 0.4979(4) 0.108(4) Uij
C(13) -0.0115(6) 0.1873(5) 0.5030(3) 0.091(3) Uij
C(14) 0.0535(5) 0.2296(4) 0.4695(3) 0.064(2) Uij
C(15) 0.0935(5) 0.3521(3) 0.3799(3) 0.052(2) Uij
C(16) -0.1105(5) 0.3806(3) 0.4018(3) 0.055(2) Uij
C(17) -0.0875(5) 0.4200(4) 0.4566(3) 0.069(2) Uij
C(18) -0.1573(7) 0.3979(5) 0.4993(3) 0.096(3) Uij
C(19) -0.2638(7) 0.4061(5) 0.4747(4) 0.102(3) Uij
C(20) -0.2877(6) 0.3682(5) 0.4195(4) 0.096(3) Uij
C(21) -0.2179(5) 0.3912(4) 0.3769(3) 0.078(2) Uij
C(22) 0.0128(6) 0.4871(3) 0.3498(3) 0.072(2) Uij
C(23) -0.0763(7) 0.5302(4) 0.3252(5) 0.123(4) Uij
C(24) -0.0524(9) 0.6012(6) 0.3128(6) 0.146(5) Uij
C(25) 0.0271(10) 0.6050(6) 0.2756(5) 0.157(5) Uij
C(26) 0.1192(9) 0.5688(7) 0.3011(6) 0.161(6) Uij
C(27) 0.0979(6) 0.4973(4) 0.3143(5) 0.126(4) Uij
C(28) -0.2846(4) 0.3285(4) 0.1673(3) 0.061(2) Uij
C(29) -0.3157(6) 0.2784(4) 0.2112(3) 0.079(3) Uij
C(30) -0.4259(6) 0.2802(5) 0.2139(4) 0.096(3) Uij
C(31) -0.4640(7) 0.3535(5) 0.2233(5) 0.107(4) Uij
C(32) -0.4347(6) 0.4027(5) 0.1803(4) 0.094(3) Uij
C(33) -0.3239(5) 0.4017(4) 0.1778(3) 0.077(2) Uij
C(34) -0.1143(5) 0.3890(3) 0.1149(2) 0.059(2) Uij
C(35) -0.0982(6) 0.4632(4) 0.1334(3) 0.074(2) Uij
C(36) -0.0632(7) 0.5061(4) 0.0867(4) 0.093(3) Uij
C(37) -0.1352(8) 0.5008(5) 0.0326(4) 0.104(3) Uij
C(38) -0.1459(6) 0.4275(5) 0.0140(3) 0.090(3) Uij
C(39) -0.1831(5) 0.3820(4) 0.0593(3) 0.071(2) Uij
C(40) -0.1109(5) 0.2443(3) 0.1497(3) 0.053(2) Uij
C(41) 0.0954(5) 0.2620(3) 0.1243(2) 0.052(2) Uij
C(42) 0.0557(5) 0.2662(4) 0.0612(3) 0.064(2) Uij
C(43) 0.1186(6) 0.3188(5) 0.0331(3) 0.085(3) Uij
C(44) 0.2269(7) 0.2974(5) 0.0395(4) 0.101(3) Uij
C(45) 0.2679(6) 0.2847(5) 0.1015(4) 0.085(3) Uij
C(46) 0.2031(5) 0.2361(4) 0.1299(3) 0.066(2) Uij
C(47) 0.0147(5) 0.1245(3) 0.1586(3) 0.060(2) Uij
C(48) 0.0041(6) 0.1006(4) 0.0967(3) 0.080(3) Uij
C(49) -0.0097(8) 0.0215(5) 0.0947(4) 0.110(4) Uij
C(50) 0.0773(8) -0.0139(5) 0.1277(6) 0.143(5) Uij
C(51) 0.0868(8) 0.0084(5) 0.1877(5) 0.116(4) Uij
C(52) 0.1029(6) 0.0861(4) 0.1922(3) 0.079(3) Uij
C(53) 0.273(1) 0.4883(7) 0.1481(6) 0.172(6) Uij
C(54) -0.284(1) 0.1690(8) 0.3642(6) 0.176(6) Uij
H(1) 0.2476 0.2234 0.4220 0.0680 Uij
H(2) 0.2443 0.1513 0.3454 0.0904 Uij
H(3) 0.2830 0.2106 0.3103 0.0904 Uij
H(4) 0.3919 0.1472 0.4030 0.1245 Uij
H(5) 0.4157 0.1421 0.3413 0.1245 Uij
H(6) 0.5218 0.2218 0.3946 0.1480 Uij
H(7) 0.4628 0.2565 0.3422 0.1480 Uij
H(8) 0.4194 0.2684 0.4517 0.1194 Uij
H(9) 0.4574 0.3277 0.4163 0.1194 Uij
H(10) 0.3105 0.3290 0.3579 0.0832 Uij
H(11) 0.2871 0.3370 0.4195 0.0832 Uij
H(12) -0.0265 0.2122 0.3937 0.0660 Uij
H(13) 0.0557 0.1176 0.3653 0.0812 Uij
H(14) 0.1341 0.1245 0.4182 0.0812 Uij
H(15) -0.0637 0.0907 0.4195 0.1159 Uij
H(16) 0.0254 0.0413 0.4357 0.1159 Uij
H(17) -0.0396 0.0854 0.5152 0.1339 Uij
H(18) 0.0729 0.1008 0.5164 0.1339 Uij
H(19) -0.0796 0.1959 0.4889 0.1126 Uij
H(20) 0.0001 0.2001 0.5413 0.1126 Uij
H(21) 0.1210 0.2237 0.4850 0.0773 Uij
H(22) 0.0358 0.2768 0.4714 0.0773 Uij
H(23) 0.0976 0.3545 0.4203 0.0622 Uij
H(24) 0.1475 0.3772 0.3683 0.0622 Uij
H(25) -0.1052 0.3331 0.4117 0.0667 Uij
H(26) -0.0209 0.4116 0.4717 0.0818 Uij
H(27) -0.0970 0.4679 0.4492 0.0818 Uij
H(28) -0.1446 0.3503 0.5090 0.1159 Uij
H(29) -0.1437 0.4250 0.5326 0.1159 Uij
H(30) -0.3053 0.3894 0.5006 0.1220 Uij
H(31) -0.2764 0.4542 0.4681 0.1220 Uij
H(32) -0.2803 0.3199 0.4257 0.1144 Uij
H(33) -0.3547 0.3776 0.4039 0.1144 Uij
H(34) -0.2282 0.4390 0.3686 0.0924 Uij
H(35) -0.2309 0.3652 0.3432 0.0924 Uij
H(36) 0.0340 0.5019 0.3873 0.0855 Uij
H(37) -0.1060 0.5092 0.2916 0.1553 Uij
H(38) -0.1233 0.5311 0.3520 0.1553 Uij
H(39) -0.1105 0.6230 0.2947 0.1770 Uij
H(40) -0.0304 0.6242 0.3471 0.1770 Uij
H(41) 0.0037 0.5830 0.2404 0.1835 Uij
H(42) 0.0414 0.6517 0.2689 0.1835 Uij
H(43) 0.1677 0.5700 0.2756 0.1922 Uij
H(44) 0.1452 0.5921 0.3351 0.1922 Uij
H(45) 0.1557 0.4772 0.3340 0.1457 Uij
H(46) 0.0805 0.4733 0.2795 0.1457 Uij
H(47) -0.3124 0.3134 0.1307 0.0721 Uij
H(48) -0.2981 0.2329 0.2016 0.0960 Uij
H(49) -0.2828 0.2904 0.2470 0.0960 Uij
H(50) -0.4590 0.2628 0.1791 0.1169 Uij
H(51) -0.4403 0.2517 0.2439 0.1169 Uij
H(52) -0.5346 0.3521 0.2203 0.1304 Uij
H(53) -0.4372 0.3688 0.2593 0.1304 Uij
H(54) -0.4678 0.3896 0.1439 0.1099 Uij
H(55) -0.4546 0.4475 0.1891 0.1099 Uij
H(56) -0.2919 0.4188 0.2124 0.0924 Uij
H(57) -0.3103 0.4314 0.1478 0.0924 Uij
H(58) -0.0510 0.3732 0.1072 0.0713 Uij
H(59) -0.1585 0.4819 0.1431 0.0870 Uij
H(60) -0.0487 0.4653 0.1656 0.0870 Uij
H(61) -0.0591 0.5531 0.0983 0.1146 Uij
H(62) 0.0000 0.4903 0.0798 0.1146 Uij
H(63) -0.1977 0.5184 0.0390 0.1264 Uij
H(64) -0.1095 0.5270 0.0041 0.1264 Uij
H(65) -0.1921 0.4250 -0.0193 0.1067 Uij
H(66) -0.0834 0.4103 0.0064 0.1067 Uij
H(67) -0.1854 0.3354 0.0474 0.0854 Uij
H(68) -0.2487 0.3966 0.0649 0.0854 Uij
H(69) -0.1520 0.2117 0.1664 0.0636 Uij
H(70) -0.1237 0.2408 0.1101 0.0636 Uij
H(71) 0.0989 0.3085 0.1371 0.0615 Uij
H(72) 0.0607 0.2224 0.0441 0.0777 Uij
H(73) -0.0117 0.2808 0.0566 0.0777 Uij
H(74) 0.0947 0.3221 -0.0061 0.1012 Uij
H(75) 0.1134 0.3630 0.0501 0.1012 Uij
H(76) 0.2337 0.2555 0.0193 0.1220 Uij
H(77) 0.2660 0.3323 0.0251 0.1220 Uij
H(78) 0.3321 0.2657 0.1030 0.1033 Uij
H(79) 0.2707 0.3280 0.1202 0.1033 Uij
H(80) 0.2284 0.2342 0.1692 0.0773 Uij
H(81) 0.2052 0.1921 0.1139 0.0773 Uij
H(82) -0.0430 0.1084 0.1729 0.0710 Uij
H(83) -0.0516 0.1218 0.0758 0.0966 Uij
H(84) 0.0626 0.1119 0.0803 0.0966 Uij
H(85) -0.0686 0.0102 0.1100 0.1337 Uij
H(86) -0.0154 0.0068 0.0563 0.1337 Uij
H(87) 0.0696 -0.0620 0.1255 0.1670 Uij
H(88) 0.1374 -0.0010 0.1128 0.1670 Uij
H(89) 0.0273 -0.0037 0.2029 0.1402 Uij
H(90) 0.1414 -0.0150 0.2086 0.1402 Uij
H(91) 0.1629 0.0977 0.1779 0.0965 Uij
H(92) 0.1078 0.0994 0.2310 0.0965 Uij

loop_
_atom_type_symbol
_atom_type_oxidation_number
_atom_type_number_in_cell
_atom_type_scat_dispersion_real
_atom_type_scat_dispersion_imag
_atom_type_scat_source
C 0 216 0.003 0.002 'International Tables'
H 0 400 0.000 0.000 'International Tables'
N 0 8 0.006 0.003 'International Tables'
O 0 24 0.011 0.006 'International Tables'
P 0 16 0.102 0.094 'International Tables'
Cl 0 4 0.148 0.159 'International Tables'
Pt 0 4 -1.703 8.390 'International Tables'
Au 0 4 -2.013 8.802 'International Tables'

loop_
_geom_angle_atom_site_label_1
_geom_angle_atom_site_label_2
_geom_angle_atom_site_label_3
_geom_angle
_geom_angle_publ_flag
Pt(1) Au(1) P(2) 92.92(4) yes
Pt(1) Au(1) P(3) 92.83(4) yes
P(2) Au(1) P(3) 174.21(5) yes
Au(1) Pt(1) P(1) 91.33(4) yes
Au(1) Pt(1) P(4) 91.23(4) yes
Au(1) Pt(1) C(1) 86.2(2) yes
Au(1) Pt(1) C(2) 90.6(2) yes
P(1) Pt(1) P(4) 177.04(5) yes
P(1) Pt(1) C(1) 87.5(2) yes
P(1) Pt(1) C(2) 93.7(2) yes
P(4) Pt(1) C(1) 94.2(2) yes
P(4) Pt(1) C(2) 84.8(2) yes
C(1) Pt(1) C(2) 176.5(3) yes
O(1) Cl(1) O(2) 113.7(4) yes
O(1) Cl(1) O(3) 104.2(5) yes
O(1) Cl(1) O(3') 113.5(10) yes
O(1) Cl(1) O(4) 115.7(5) yes
O(1) Cl(1) O(4') 103.9(8) yes
O(2) Cl(1) O(3) 97.8(5) yes
O(2) Cl(1) O(3') 129.0(10) yes
O(2) Cl(1) O(4) 113.7(5) yes
O(2) Cl(1) O(4') 90.2(8) yes
O(3) Cl(1) O(3') 52.5(9) yes
O(3) Cl(1) O(4) 109.5(6) yes
O(3) Cl(1) O(4') 144.6(9) yes
O(3') Cl(1) O(4) 58.9(10) yes
O(3') Cl(1) O(4') 96(1) yes
O(4) Cl(1) O(4') 37.4(8) yes
Pt(1) P(1) C(3) 114.4(2) yes
Pt(1) P(1) C(9) 113.5(2) yes
Pt(1) P(1) C(15) 110.5(2) yes
C(3) P(1) C(9) 105.5(3) yes
C(3) P(1) C(15) 104.2(3) yes
C(9) P(1) C(15) 108.2(3) yes
Au(1) P(2) C(15) 112.6(2) yes
Au(1) P(2) C(16) 113.5(2) yes
Au(1) P(2) C(22) 109.7(2) yes
C(15) P(2) C(16) 106.3(3) yes
C(15) P(2) C(22) 104.1(3) yes
C(16) P(2) C(22) 110.3(3) yes
Au(1) P(3) C(28) 109.3(2) yes
Au(1) P(3) C(34) 114.6(2) yes
Au(1) P(3) C(40) 111.7(2) yes
C(28) P(3) C(34) 109.2(3) yes
C(28) P(3) C(40) 106.2(3) yes
C(34) P(3) C(40) 105.4(3) yes
Pt(1) P(4) C(40) 109.7(2) yes
Pt(1) P(4) C(41) 113.1(2) yes
Pt(1) P(4) C(47) 110.6(2) yes
C(40) P(4) C(41) 108.0(3) yes
C(40) P(4) C(47) 103.3(3) yes
C(41) P(4) C(47) 111.6(3) yes
Cl(1) O(3) O(3') 59(1) yes
Cl(1) O(3') O(3) 68(1) yes
Cl(1) O(3') O(4) 58(1) yes
O(3) O(3') O(4) 124(2) yes
Cl(1) O(4) O(3') 62(1) yes
Cl(1) O(4) O(4') 84(1) yes
O(3') O(4) O(4') 146(2) yes
Cl(1) O(4') O(4) 58(1) yes
Pt(1) C(1) N(1) 176.1(6) yes
Pt(1) C(2) N(2) 176.0(6) yes
P(1) C(3) C(4) 110.1(5) yes
P(1) C(3) C(8) 116.4(4) yes
C(4) C(3) C(8) 110.7(6) yes
C(3) C(4) C(5) 111.4(7) yes
C(4) C(5) C(6) 111.6(8) yes
C(5) C(6) C(7) 111.8(8) yes
C(6) C(7) C(8) 111.4(8) yes
C(3) C(8) C(7) 111.8(6) yes
P(1) C(9) C(10) 112.0(5) yes
P(1) C(9) C(14) 114.8(4) yes
C(10) C(9) C(14) 109.3(5) yes
C(9) C(10) C(11) 111.5(6) yes
C(10) C(11) C(12) 111.5(7) yes
C(11) C(12) C(13) 111.9(7) yes
C(12) C(13) C(14) 111.3(7) yes
C(9) C(14) C(13) 111.6(6) yes
P(1) C(15) P(2) 118.7(3) yes
P(2) C(16) C(17) 114.4(5) yes
P(2) C(16) C(21) 113.5(5) yes
C(17) C(16) C(21) 110.7(5) yes
C(16) C(17) C(18) 110.9(6) yes
C(17) C(18) C(19) 110.7(7) yes
C(18) C(19) C(20) 112.5(7) yes
C(19) C(20) C(21) 110.8(7) yes
C(16) C(21) C(20) 110.0(6) yes
P(2) C(22) C(23) 110.2(6) yes
P(2) C(22) C(27) 110.1(5) yes
C(23) C(22) C(27) 109.3(7) yes
C(22) C(23) C(24) 114.3(9) yes
C(23) C(24) C(25) 111.5(10) yes
C(24) C(25) C(26) 111.5(10) yes
C(25) C(26) C(27) 110(1) yes
C(22) C(27) C(26) 115.3(8) yes
P(3) C(28) C(29) 110.6(5) yes
P(3) C(28) C(33) 109.7(5) yes
C(29) C(28) C(33) 109.9(6) yes
C(28) C(29) C(30) 112.2(7) yes
C(29) C(30) C(31) 112.4(7) yes
C(30) C(31) C(32) 111.5(7) yes
C(31) C(32) C(33) 111.8(7) yes
C(28) C(33) C(32) 112.5(7) yes
P(3) C(34) C(35) 114.4(4) yes
P(3) C(34) C(39) 112.8(5) yes
C(35) C(34) C(39) 112.9(6) yes
C(34) C(35) C(36) 110.6(6) yes
C(35) C(36) C(37) 111.2(7) yes
C(36) C(37) C(38) 110.2(7) yes
C(37) C(38) C(39) 111.5(7) yes
C(34) C(39) C(38) 110.1(6) yes
P(3) C(40) P(4) 117.9(3) yes
P(4) C(41) C(42) 117.4(4) yes
P(4) C(41) C(46) 114.2(4) yes
C(42) C(41) C(46) 108.3(5) yes
C(41) C(42) C(43) 108.6(6) yes
C(42) C(43) C(44) 111.0(7) yes
C(43) C(44) C(45) 111.7(6) yes
C(44) C(45) C(46) 111.9(6) yes
C(41) C(46) C(45) 111.2(6) yes
P(4) C(47) C(48) 116.4(5) yes
P(4) C(47) C(52) 113.2(5) yes
C(48) C(47) C(52) 109.1(6) yes
C(47) C(48) C(49) 108.9(7) yes
C(48) C(49) C(50) 110.7(7) yes
C(49) C(50) C(51) 109.9(8) yes
C(50) C(51) C(52) 110.4(9) yes
C(47) C(52) C(51) 110.2(7) yes

loop_
_geom_bond_atom_site_label_1
_geom_bond_atom_site_label_2
_geom_bond_distance
_geom_bond_publ_flag
Au(1) Pt(1) 2.9534(4) yes
Au(1) P(2) 2.312(1) yes
Au(1) P(3) 2.310(2) yes
Pt(1) P(1) 2.332(2) yes
Pt(1) P(4) 2.334(2) yes
Pt(1) C(1) 2.008(7) yes
Pt(1) C(2) 2.010(7) yes
Cl(1) O(1) 1.411(6) yes
Cl(1) O(2) 1.418(7) yes
Cl(1) O(3) 1.53(1) yes
Cl(1) O(3') 1.42(2) yes
Cl(1) O(4) 1.366(10) yes
Cl(1) O(4') 1.59(2) yes
P(1) C(3) 1.858(6) yes
P(1) C(9) 1.846(6) yes
P(1) C(15) 1.831(6) yes
P(2) C(15) 1.827(6) yes
P(2) C(16) 1.838(6) yes
P(2) C(22) 1.841(7) yes
P(3) C(28) 1.841(6) yes
P(3) C(34) 1.840(6) yes
P(3) C(40) 1.834(6) yes
P(4) C(40) 1.825(6) yes
P(4) C(41) 1.828(6) yes
P(4) C(47) 1.834(6) yes
O(3) O(3') 1.30(2) yes
O(3') O(4) 1.37(2) yes
O(4) O(4') 0.97(2) yes
O(5) C(53) 1.34(1) yes
O(6) C(54) 1.42(1) yes
N(1) C(1) 1.134(7) yes
N(2) C(2) 1.119(8) yes
C(3) C(4) 1.534(9) yes
C(3) C(8) 1.505(9) yes
C(4) C(5) 1.51(1) yes
C(5) C(6) 1.52(1) yes
C(6) C(7) 1.50(1) yes
C(7) C(8) 1.516(10) yes
C(9) C(10) 1.526(9) yes
C(9) C(14) 1.522(9) yes
C(10) C(11) 1.50(1) yes
C(11) C(12) 1.53(1) yes
C(12) C(13) 1.52(1) yes
C(13) C(14) 1.506(10) yes
C(16) C(17) 1.514(9) yes
C(16) C(21) 1.517(9) yes
C(17) C(18) 1.54(1) yes
C(18) C(19) 1.50(1) yes
C(19) C(20) 1.51(1) yes
C(20) C(21) 1.54(1) yes
C(22) C(23) 1.52(1) yes
C(22) C(27) 1.53(1) yes
C(23) C(24) 1.45(1) yes
C(24) C(25) 1.48(1) yes
C(25) C(26) 1.49(2) yes
C(26) C(27) 1.46(1) yes
C(28) C(29) 1.527(10) yes
C(28) C(33) 1.548(9) yes
C(29) C(30) 1.50(1) yes
C(30) C(31) 1.54(1) yes
C(31) C(32) 1.49(1) yes
C(32) C(33) 1.51(1) yes
C(34) C(35) 1.513(9) yes
C(34) C(39) 1.529(8) yes
C(35) C(36) 1.52(1) yes
C(36) C(37) 1.52(1) yes
C(37) C(38) 1.49(1) yes
C(38) C(39) 1.53(1) yes
C(41) C(42) 1.539(9) yes
C(41) C(46) 1.534(9) yes
C(42) C(43) 1.537(10) yes
C(43) C(44) 1.51(1) yes
C(44) C(45) 1.54(1) yes
C(45) C(46) 1.50(1) yes
C(47) C(48) 1.540(9) yes
C(47) C(52) 1.545(9) yes
C(48) C(49) 1.54(1) yes
C(49) C(50) 1.50(1) yes
C(50) C(51) 1.49(2) yes
C(51) C(52) 1.52(1) yes
